data_7203021
loop_
_publ_author_name
'Almes\%aker, Ann'
'Bourne, Susan A.'
'Ramon, Ga\"elle'
'Scott, Janet L.'
'Strauss, Christopher R.'

_publ_section_title
;
 Coordination chemistry of N,N,4-tris(pyridin-2-ylmethyl)aniline: a
 novel flexible, multimodal ligand
;
_journal_issue 11
_journal_name_full CrystEngComm
_journal_page_first 997
_journal_paper_doi 10.1039/b708465j
_journal_volume 9
_journal_year 2007
_chemical_formula_moiety 'C26 H30 Co N4 O6 S'
_chemical_formula_sum 'C26 H30 Co N4 O6 S'
_chemical_formula_weight 585.53
_chemical_melting_point ?
_space_group_IT_number 2
_symmetry_cell_setting triclinic
_symmetry_space_group_name_Hall '-P 1'
_symmetry_space_group_name_H-M 'P -1'
_atom_sites_solution_hydrogens geom
_atom_sites_solution_primary direct
_atom_sites_solution_secondary difmap
_audit_creation_method SHELXL-97
_cell_angle_alpha 80.9020(10)
_cell_angle_beta 84.2830(10)
_cell_angle_gamma 79.0480(10)
_cell_formula_units_Z 2
_cell_length_a 10.6604(2)
_cell_length_b 10.7821(2)
_cell_length_c 11.5302(2)
_cell_measurement_temperature 113(2)
_cell_measurement_theta_max 27.7
_cell_volume 1281.48(4)
_computing_cell_refinement 'Collect (Nonius (2000)'
_computing_data_collection 'Collect (Nonius (2000)'
_computing_data_reduction 'Collect (Nonius (2000)'
_computing_molecular_graphics 'WebLab ViewerPro (1997)'
_computing_publication_material 'SHELX-97 (Sheldrick, 1997)'
_computing_structure_refinement 'SHELXL-97 (Sheldrick, 1997)'
_computing_structure_solution 'SHELXS-97 (Sheldrick, 1990)'
_diffrn_ambient_temperature 113(2)
_diffrn_measured_fraction_theta_full 0.990
_diffrn_measured_fraction_theta_max 0.990
_diffrn_radiation_monochromator graphite
_diffrn_radiation_source 'fine-focus sealed tube'
_diffrn_radiation_type MoK\a
_diffrn_radiation_wavelength 0.71073
_diffrn_reflns_av_R_equivalents 0.0667
_diffrn_reflns_av_sigmaI/netI 0.0696
_diffrn_reflns_limit_h_max 13
_diffrn_reflns_limit_h_min -13
_diffrn_reflns_limit_k_max 13
_diffrn_reflns_limit_k_min -14
_diffrn_reflns_limit_l_max 15
_diffrn_reflns_limit_l_min -15
_diffrn_reflns_number 24896
_diffrn_reflns_theta_full 27.73
_diffrn_reflns_theta_max 27.73
_diffrn_reflns_theta_min 2.45
_exptl_absorpt_coefficient_mu 0.801
_exptl_absorpt_correction_type none
_exptl_crystal_colour purple
_exptl_crystal_density_diffrn 1.517
_exptl_crystal_density_meas ?
_exptl_crystal_density_method .
_exptl_crystal_description plates
_exptl_crystal_F_000 610
_exptl_crystal_size_max 0.22
_exptl_crystal_size_mid 0.22
_exptl_crystal_size_min 0.15
_refine_diff_density_max 0.821
_refine_diff_density_min -0.645
_refine_diff_density_rms 0.088
_refine_ls_extinction_method none
_refine_ls_goodness_of_fit_ref 1.033
_refine_ls_hydrogen_treatment mixed
_refine_ls_matrix_type full
_refine_ls_number_parameters 350
_refine_ls_number_reflns 5946
_refine_ls_number_restraints 0
_refine_ls_restrained_S_all 1.033
_refine_ls_R_factor_all 0.0748
_refine_ls_R_factor_gt 0.0430
_refine_ls_shift/su_max 0.001
_refine_ls_shift/su_mean 0.000
_refine_ls_structure_factor_coef Fsqd
_refine_ls_weighting_details 'calc w=1/[\s^2^(Fo^2^)+(0.0566P)^2^+0.0696P] where P=(Fo^2^+2Fc^2^)/3'
_refine_ls_weighting_scheme calc
_refine_ls_wR_factor_gt 0.0947
_refine_ls_wR_factor_ref 0.1050
_reflns_number_gt 4289
_reflns_number_total 5946
_reflns_threshold_expression >2sigma(I)
_cod_data_source_file b708465j.txt
_cod_data_source_block c:\gaelle~1\articl~2\struct~2\(6)-co~1\annsad3
_cod_depositor_comments
;
The following automatic conversions were performed:
'_symmetry_cell_setting' value 'Triclinic' changed to 'triclinic'
according to '/home/saulius/struct/CIF-dictionaries/cif_core.dic'
dictionary named 'cif_core.dic' version 2.4.1 from 2010-06-29.

Automatic conversion script
Id: cif_fix_enum 1527 2010-12-29 10:47:43Z saulius 

The following automatic conversions were performed:

'_chemical_melting_point' value '-' was changed to '?' - the value is
undefined or not given.

Automatic conversion script
Id: cif_fix_values 1646 2011-03-28 12:23:43Z adriana 
;
_cod_original_sg_symbol_H-M P-1
_cod_database_code 7203021

loop_
_symmetry_equiv_pos_as_xyz
'x, y, z'
'-x, -y, -z'

loop_
_atom_site_label
_atom_site_type_symbol
_atom_site_fract_x
_atom_site_fract_y
_atom_site_fract_z
_atom_site_U_iso_or_equiv
_atom_site_adp_type
_atom_site_occupancy
_atom_site_symmetry_multiplicity
_atom_site_calc_flag
_atom_site_refinement_flags
_atom_site_disorder_assembly
_atom_site_disorder_group
Co1 Co 0.19040(3) 0.36181(3) 0.43883(3) 0.01226(11) Uani 1 1 d . . .
S1A S -0.04080(6) 0.34312(5) 0.64503(5) 0.01391(14) Uani 1 1 d . . .
O1B O 0.27508(17) 0.48814(17) 0.52109(15) 0.0200(4) Uani 1 1 d . . .
N2 N 0.09965(18) 0.23753(18) 0.36317(16) 0.0139(4) Uani 1 1 d . . .
O1A O 0.09394(15) 0.31709(16) 0.59797(14) 0.0188(4) Uani 1 1 d . . .
O4A O -0.12354(16) 0.30428(15) 0.56746(16) 0.0218(4) Uani 1 1 d . . .
O2A O -0.07795(16) 0.48196(15) 0.64968(14) 0.0182(4) Uani 1 1 d . . .
N3 N 0.34756(18) 0.37094(18) 0.30988(17) 0.0145(4) Uani 1 1 d . . .
O3A O -0.05131(18) 0.27265(17) 0.76381(15) 0.0258(4) Uani 1 1 d . . .
N1 N 0.31780(18) 0.16580(17) 0.47947(16) 0.0121(4) Uani 1 1 d . . .
N4 N 0.6676(2) -0.08149(19) 0.88931(18) 0.0206(5) Uani 1 1 d . . .
C8 C 0.1307(2) 0.1127(2) 0.4044(2) 0.0148(5) Uani 1 1 d . . .
C3 C 0.4306(2) 0.1180(2) 0.7844(2) 0.0190(5) Uani 1 1 d . . .
H3 H 0.4012 0.0888 0.8627 0.023 Uiso 1 1 calc R . .
C6 C 0.5122(2) 0.2027(2) 0.5575(2) 0.0171(5) Uani 1 1 d . . .
H6 H 0.5409 0.2332 0.4794 0.021 Uiso 1 1 calc R . .
C4 C 0.5494(2) 0.1557(2) 0.7649(2) 0.0175(5) Uani 1 1 d . . .
C10 C -0.0064(2) 0.0591(2) 0.2762(2) 0.0218(6) Uani 1 1 d . . .
H10 H -0.0417 -0.0022 0.2453 0.026 Uiso 1 1 calc R . .
C12 C 0.0148(2) 0.2735(2) 0.2808(2) 0.0186(5) Uani 1 1 d . . .
H12 H -0.0080 0.3618 0.2522 0.022 Uiso 1 1 calc R . .
C20 C 0.7031(2) 0.0232(2) 0.9148(2) 0.0176(5) Uani 1 1 d . . .
C7 C 0.2211(2) 0.0804(2) 0.5017(2) 0.0152(5) Uani 1 1 d . . .
H7A H 0.1724 0.0910 0.5783 0.018 Uiso 1 1 calc R . .
H7B H 0.2646 -0.0097 0.5053 0.018 Uiso 1 1 calc R . .
C18 C 0.3716(2) 0.4798(2) 0.2436(2) 0.0181(5) Uani 1 1 d . . .
H18 H 0.3163 0.5578 0.2551 0.022 Uiso 1 1 calc R . .
C21 C 0.8016(2) 0.0160(2) 0.9889(2) 0.0208(6) Uani 1 1 d . . .
H21 H 0.8255 0.0918 1.0049 0.025 Uiso 1 1 calc R . .
C5 C 0.5884(2) 0.1999(2) 0.6490(2) 0.0191(5) Uani 1 1 d . . .
H5 H 0.6682 0.2284 0.6326 0.023 Uiso 1 1 calc R . .
C1 C 0.3948(2) 0.1620(2) 0.5774(2) 0.0136(5) Uani 1 1 d . . .
C11 C -0.0412(2) 0.1876(2) 0.2357(2) 0.0218(6) Uani 1 1 d . . .
H11 H -0.1021 0.2161 0.1781 0.026 Uiso 1 1 calc R . .
C23 C 0.8264(2) -0.2106(2) 1.0138(2) 0.0235(6) Uani 1 1 d . . .
H23 H 0.8660 -0.2931 1.0475 0.028 Uiso 1 1 calc R . .
C14 C 0.4275(2) 0.2618(2) 0.29453(19) 0.0142(5) Uani 1 1 d . . .
C17 C 0.4728(2) 0.4824(2) 0.1603(2) 0.0217(6) Uani 1 1 d . . .
H17 H 0.4871 0.5608 0.1152 0.026 Uiso 1 1 calc R . .
C2 C 0.3537(2) 0.1217(2) 0.6936(2) 0.0178(5) Uani 1 1 d . . .
H2 H 0.2723 0.0966 0.7105 0.021 Uiso 1 1 calc R . .
C13 C 0.3967(2) 0.1424(2) 0.3686(2) 0.0151(5) Uani 1 1 d . . .
H13A H 0.3503 0.0987 0.3217 0.018 Uiso 1 1 calc R . .
H13B H 0.4778 0.0844 0.3885 0.018 Uiso 1 1 calc R . .
C9 C 0.0807(2) 0.0202(2) 0.3625(2) 0.0188(5) Uani 1 1 d . . .
H9 H 0.1053 -0.0676 0.3920 0.023 Uiso 1 1 calc R . .
C24 C 0.7296(3) -0.1951(2) 0.9384(2) 0.0244(6) Uani 1 1 d . . .
H24 H 0.7054 -0.2698 0.9202 0.029 Uiso 1 1 calc R . .
C22 C 0.8637(2) -0.1020(2) 1.0385(2) 0.0225(6) Uani 1 1 d . . .
H22 H 0.9308 -0.1085 1.0886 0.027 Uiso 1 1 calc R . .
C16 C 0.5541(2) 0.3688(2) 0.1428(2) 0.0213(6) Uani 1 1 d . . .
H16 H 0.6241 0.3679 0.0849 0.026 Uiso 1 1 calc R . .
C15 C 0.5308(2) 0.2570(2) 0.2116(2) 0.0192(5) Uani 1 1 d . . .
H15 H 0.5851 0.1779 0.2021 0.023 Uiso 1 1 calc R . .
C19 C 0.6314(3) 0.1525(2) 0.8652(2) 0.0235(6) Uani 1 1 d . . .
H19A H 0.5758 0.1890 0.9300 0.028 Uiso 1 1 calc R . .
H19B H 0.6947 0.2091 0.8380 0.028 Uiso 1 1 calc R . .
O1C O -0.18070(18) 0.33438(16) 0.96595(16) 0.0247(4) Uani 1 1 d . . .
H1C H -0.1428 0.3136 0.9026 0.030 Uiso 1 1 calc R . .
C1C C -0.1534(3) 0.4526(3) 0.9830(3) 0.0302(7) Uani 1 1 d . . .
H2C2 H -0.2277 0.5001 1.0239 0.045 Uiso 1 1 calc R . .
H2C3 H -0.1341 0.5019 0.9064 0.045 Uiso 1 1 calc R . .
H2C1 H -0.0793 0.4383 1.0304 0.045 Uiso 1 1 calc R . .
C1B C 0.2921(3) 0.4804(3) 0.6430(2) 0.0335(7) Uani 1 1 d . . .
H2B2 H 0.2126 0.4659 0.6892 0.050 Uiso 1 1 calc R . .
H2B3 H 0.3140 0.5604 0.6580 0.050 Uiso 1 1 calc R . .
H2B1 H 0.3615 0.4095 0.6658 0.050 Uiso 1 1 calc R . .
H1B H 0.233(3) 0.560(3) 0.502(3) 0.045(10) Uiso 1 1 d . . .

loop_
_atom_site_aniso_label
_atom_site_aniso_U_11
_atom_site_aniso_U_22
_atom_site_aniso_U_33
_atom_site_aniso_U_23
_atom_site_aniso_U_13
_atom_site_aniso_U_12
Co1 0.01367(18) 0.01187(17) 0.01062(17) -0.00331(12) -0.00077(12) 0.00062(12)
S1A 0.0157(3) 0.0116(3) 0.0127(3) -0.0012(2) 0.0011(2) 0.0006(2)
O1B 0.0227(10) 0.0180(9) 0.0205(10) -0.0073(8) -0.0062(8) -0.0003(8)
N2 0.0150(10) 0.0163(10) 0.0109(10) -0.0042(8) -0.0001(8) -0.0020(8)
O1A 0.0154(9) 0.0252(9) 0.0129(8) -0.0032(7) 0.0019(7) 0.0031(7)
O4A 0.0234(10) 0.0144(9) 0.0297(10) -0.0045(8) -0.0062(8) -0.0053(7)
O2A 0.0218(9) 0.0125(8) 0.0191(9) -0.0040(7) -0.0060(7) 0.0036(7)
N3 0.0146(10) 0.0139(10) 0.0143(10) -0.0021(8) -0.0021(8) 0.0002(8)
O3A 0.0328(11) 0.0243(10) 0.0142(9) 0.0041(7) 0.0056(8) 0.0004(8)
N1 0.0141(10) 0.0124(10) 0.0095(9) -0.0024(8) 0.0010(8) -0.0016(8)
N4 0.0251(12) 0.0188(11) 0.0184(11) -0.0050(9) -0.0068(9) -0.0005(9)
C8 0.0156(13) 0.0177(12) 0.0113(11) -0.0054(10) 0.0031(9) -0.0027(10)
C3 0.0245(14) 0.0190(13) 0.0118(12) -0.0019(10) -0.0019(10) 0.0002(10)
C6 0.0211(13) 0.0152(12) 0.0135(12) -0.0004(10) 0.0002(10) -0.0018(10)
C4 0.0216(14) 0.0114(11) 0.0194(13) -0.0013(10) -0.0078(10) -0.0002(10)
C10 0.0253(14) 0.0284(14) 0.0168(13) -0.0099(11) 0.0011(11) -0.0132(11)
C12 0.0199(13) 0.0199(13) 0.0152(12) -0.0017(10) -0.0017(10) -0.0021(10)
C20 0.0187(13) 0.0212(13) 0.0120(12) -0.0035(10) 0.0001(10) -0.0015(10)
C7 0.0186(13) 0.0119(11) 0.0144(12) -0.0010(9) -0.0009(10) -0.0020(9)
C18 0.0210(13) 0.0164(12) 0.0159(12) 0.0001(10) -0.0022(10) -0.0020(10)
C21 0.0233(14) 0.0224(13) 0.0186(13) -0.0057(11) -0.0028(11) -0.0057(11)
C5 0.0195(13) 0.0157(12) 0.0223(13) -0.0028(10) -0.0034(10) -0.0027(10)
C1 0.0152(12) 0.0096(11) 0.0145(12) -0.0025(9) -0.0044(9) 0.0039(9)
C11 0.0250(14) 0.0296(14) 0.0125(12) -0.0031(11) -0.0048(10) -0.0077(11)
C23 0.0252(15) 0.0213(13) 0.0215(14) -0.0058(11) -0.0047(11) 0.0058(11)
C14 0.0141(12) 0.0189(12) 0.0105(11) -0.0039(9) -0.0019(9) -0.0032(9)
C17 0.0257(15) 0.0220(13) 0.0166(13) 0.0022(11) -0.0042(11) -0.0051(11)
C2 0.0161(13) 0.0192(12) 0.0173(13) -0.0031(10) 0.0004(10) -0.0019(10)
C13 0.0166(13) 0.0135(11) 0.0146(12) -0.0046(9) 0.0001(10) 0.0003(9)
C9 0.0222(14) 0.0193(13) 0.0154(12) -0.0051(10) 0.0029(10) -0.0056(10)
C24 0.0309(16) 0.0189(13) 0.0243(14) -0.0060(11) -0.0080(12) -0.0009(11)
C22 0.0192(14) 0.0313(15) 0.0170(13) -0.0066(11) -0.0036(10) -0.0006(11)
C16 0.0198(14) 0.0297(14) 0.0146(12) -0.0020(11) 0.0001(10) -0.0069(11)
C15 0.0207(14) 0.0212(13) 0.0152(12) -0.0048(10) -0.0007(10) -0.0009(10)
C19 0.0312(16) 0.0185(13) 0.0231(14) -0.0039(11) -0.0108(12) -0.0047(11)
O1C 0.0291(11) 0.0242(10) 0.0216(10) -0.0056(8) 0.0053(8) -0.0083(8)
C1C 0.0329(17) 0.0288(15) 0.0317(16) -0.0061(13) -0.0004(13) -0.0117(13)
C1B 0.0457(19) 0.0297(15) 0.0271(15) -0.0140(12) -0.0207(14) 0.0063(13)

loop_
_atom_type_symbol
_atom_type_description
_atom_type_scat_dispersion_real
_atom_type_scat_dispersion_imag
_atom_type_scat_source
C C 0.0033 0.0016 'International Tables Vol C Tables 4.2.6.8 and 6.1.1.4'
H H 0.0000 0.0000 'International Tables Vol C Tables 4.2.6.8 and 6.1.1.4'
N N 0.0061 0.0033 'International Tables Vol C Tables 4.2.6.8 and 6.1.1.4'
O O 0.0106 0.0060 'International Tables Vol C Tables 4.2.6.8 and 6.1.1.4'
S S 0.1246 0.1234 'International Tables Vol C Tables 4.2.6.8 and 6.1.1.4'
Co Co 0.3494 0.9721 'International Tables Vol C Tables 4.2.6.8 and 6.1.1.4'

loop_
_geom_angle_atom_site_label_1
_geom_angle_atom_site_label_2
_geom_angle_atom_site_label_3
_geom_angle
_geom_angle_site_symmetry_1
_geom_angle_site_symmetry_3
_geom_angle_publ_flag
O1A Co1 O2A 106.80(7) . 2_566 ?
O1A Co1 N2 90.25(7) . . ?
O2A Co1 N2 90.33(7) 2_566 . ?
O1A Co1 N3 158.85(7) . . ?
O2A Co1 N3 92.81(7) 2_566 . ?
N2 Co1 N3 97.61(7) . . ?
O1A Co1 O1B 87.43(7) . . ?
O2A Co1 O1B 89.34(7) 2_566 . ?
N2 Co1 O1B 177.46(7) . . ?
N3 Co1 O1B 84.92(7) . . ?
O1A Co1 N1 86.06(6) . . ?
O2A Co1 N1 161.42(7) 2_566 . ?
N2 Co1 N1 75.98(7) . . ?
N3 Co1 N1 76.94(7) . . ?
O1B Co1 N1 104.88(7) . . ?
O3A S1A O4A 110.81(10) . . ?
O3A S1A O1A 108.54(10) . . ?
O4A S1A O1A 109.80(10) . . ?
O3A S1A O2A 109.72(10) . . ?
O4A S1A O2A 109.53(9) . . ?
O1A S1A O2A 108.40(10) . . ?
C1B O1B Co1 127.23(16) . . ?
C12 N2 C8 118.6(2) . . ?
C12 N2 Co1 125.68(16) . . ?
C8 N2 Co1 115.74(15) . . ?
S1A O1A Co1 135.03(10) . . ?
S1A O2A Co1 138.29(10) . 2_566 ?
C14 N3 C18 118.2(2) . . ?
C14 N3 Co1 117.83(15) . . ?
C18 N3 Co1 123.93(16) . . ?
C1 N1 C7 115.08(17) . . ?
C1 N1 C13 112.76(18) . . ?
C7 N1 C13 109.33(17) . . ?
C1 N1 Co1 111.16(13) . . ?
C7 N1 Co1 101.43(13) . . ?
C13 N1 Co1 106.15(13) . . ?
C20 N4 C24 117.3(2) . . ?
N2 C8 C9 122.3(2) . . ?
N2 C8 C7 115.4(2) . . ?
C9 C8 C7 122.2(2) . . ?
C2 C3 C4 122.1(2) . . ?
C5 C6 C1 121.5(2) . . ?
C3 C4 C5 117.3(2) . . ?
C3 C4 C19 121.4(2) . . ?
C5 C4 C19 121.3(2) . . ?
C11 C10 C9 119.6(2) . . ?
N2 C12 C11 122.7(2) . . ?
N4 C20 C21 121.9(2) . . ?
N4 C20 C19 118.7(2) . . ?
C21 C20 C19 119.4(2) . . ?
N1 C7 C8 109.62(18) . . ?
N3 C18 C17 122.6(2) . . ?
C22 C21 C20 119.6(2) . . ?
C6 C5 C4 120.9(2) . . ?
C6 C1 C2 117.7(2) . . ?
C6 C1 N1 120.0(2) . . ?
C2 C1 N1 122.2(2) . . ?
C12 C11 C10 118.4(2) . . ?
C22 C23 C24 117.9(2) . . ?
N3 C14 C15 122.4(2) . . ?
N3 C14 C13 116.7(2) . . ?
C15 C14 C13 120.8(2) . . ?
C18 C17 C16 119.2(2) . . ?
C3 C2 C1 120.4(2) . . ?
N1 C13 C14 113.58(19) . . ?
C8 C9 C10 118.4(2) . . ?
N4 C24 C23 124.4(2) . . ?
C21 C22 C23 118.9(2) . . ?
C15 C16 C17 118.5(2) . . ?
C16 C15 C14 119.1(2) . . ?
C4 C19 C20 116.6(2) . . ?

loop_
_geom_bond_atom_site_label_1
_geom_bond_atom_site_label_2
_geom_bond_distance
_geom_bond_site_symmetry_2
_geom_bond_publ_flag
Co1 O1A 2.0468(16) . ?
Co1 O2A 2.0613(15) 2_566 ?
Co1 N2 2.1268(19) . ?
Co1 N3 2.133(2) . ?
Co1 O1B 2.1486(17) . ?
Co1 N1 2.2921(19) . ?
S1A O3A 1.4623(17) . ?
S1A O4A 1.4728(17) . ?
S1A O1A 1.4752(17) . ?
S1A O2A 1.4821(16) . ?
O1B C1B 1.422(3) . ?
N2 C12 1.339(3) . ?
N2 C8 1.344(3) . ?
O2A Co1 2.0613(15) 2_566 ?
N3 C14 1.340(3) . ?
N3 C18 1.349(3) . ?
N1 C1 1.452(3) . ?
N1 C7 1.487(3) . ?
N1 C13 1.488(3) . ?
N4 C20 1.339(3) . ?
N4 C24 1.344(3) . ?
C8 C9 1.385(3) . ?
C8 C7 1.508(3) . ?
C3 C2 1.384(3) . ?
C3 C4 1.389(3) . ?
C6 C5 1.389(3) . ?
C6 C1 1.389(3) . ?
C4 C5 1.395(3) . ?
C4 C19 1.511(3) . ?
C10 C11 1.382(4) . ?
C10 C9 1.390(3) . ?
C12 C11 1.382(3) . ?
C20 C21 1.402(3) . ?
C20 C19 1.512(3) . ?
C18 C17 1.373(4) . ?
C21 C22 1.382(4) . ?
C1 C2 1.395(3) . ?
C23 C22 1.383(4) . ?
C23 C24 1.384(3) . ?
C14 C15 1.383(3) . ?
C14 C13 1.501(3) . ?
C17 C16 1.390(4) . ?
C16 C15 1.385(3) . ?
O1C C1C 1.407(3) . ?
